data_7710797
loop_
_publ_author_name
'Marcinkowski, Dawid'
'Adamski, Ariel'
'Kubicki, Maciej'
'Consiglio, Giuseppe'
'Patroniak, Violetta'
'\'Slusarski, Tomasz'
'A\,c\?ikg\"oz, Muhammed'
'Szeliga, Daria'
'Vadra, Nahir'
'Karbowiak, Miros\/law'
'Stefaniuk, Ireneusz'
'Rudowicz, Czes\/law'
'Gorczy\'nski, Adam'
'Korabik, Maria'

_publ_section_title
;
 Understanding the effect of structural changes on slow magnetic
 relaxation in mononuclear octahedral copper(ii) complexes
;
_journal_name_full 'Dalton Transactions'
_journal_paper_doi 10.1039/D2DT01564A
_journal_year 2022
_chemical_formula_moiety 'C18 H25 Cu N5 O5, 2(Cl O4)'
_chemical_formula_sum 'C18 H25 Cl2 Cu N5 O13'
_chemical_formula_weight 653.87
_space_group_crystal_system triclinic
_space_group_IT_number 2
_space_group_name_Hall '-P 1'
_space_group_name_H-M_alt 'P -1'
_atom_sites_solution_hydrogens geom
_audit_creation_method SHELXL-2014/7
_audit_update_record
;
2019-11-13 deposited with the CCDC.	2022-06-22 downloaded from the CCDC.
;
_cell_angle_alpha 80.798(3)
_cell_angle_beta 68.698(4)
_cell_angle_gamma 84.505(3)
_cell_formula_units_Z 2
_cell_length_a 9.7716(4)
_cell_length_b 11.9652(4)
_cell_length_c 12.2930(6)
_cell_measurement_reflns_used 10512
_cell_measurement_temperature 295(2)
_cell_measurement_theta_max 27.3150
_cell_measurement_theta_min 1.7300
_cell_volume 1320.75(10)
_computing_cell_refinement 'CrysAlisPro 1.171.39.46 (Rigaku OD, 2018)'
_computing_data_collection 'CrysAlisPro 1.171.39.46 (Rigaku OD, 2018)'
_computing_data_reduction 'CrysAlisPro 1.171.39.46 (Rigaku OD, 2018)'
_computing_molecular_graphics 'Mercury (Macrae et al., 2008)'
_computing_publication_material 'SHELXL-2014/7 (Sheldrick, 2015)'
_computing_structure_refinement 'SHELXL (Sheldrick, 2015)'
_computing_structure_solution 'SHELXT (Sheldrick, 2015)'
_diffrn_ambient_temperature 295(2)
_diffrn_detector 'CCD plate'
_diffrn_detector_area_resol_mean 16.0593
_diffrn_detector_type EosS2
_diffrn_measured_fraction_theta_full 1.000
_diffrn_measured_fraction_theta_max 1.000
_diffrn_measurement_device 'four-circle diffractometer'
_diffrn_measurement_device_type 'New Xcalibur, EosS2'
_diffrn_radiation_monochromator graphite
_diffrn_radiation_probe x-ray
_diffrn_radiation_type 'Mo K\a'
_diffrn_radiation_wavelength 0.71073
_diffrn_reflns_av_R_equivalents 0.0990
_diffrn_reflns_av_unetI/netI 0.0491
_diffrn_reflns_Laue_measured_fraction_full 1.000
_diffrn_reflns_Laue_measured_fraction_max 1.000
_diffrn_reflns_limit_h_max 11
_diffrn_reflns_limit_h_min -11
_diffrn_reflns_limit_k_max 14
_diffrn_reflns_limit_k_min -14
_diffrn_reflns_limit_l_max 14
_diffrn_reflns_limit_l_min -14
_diffrn_reflns_number 22490
_diffrn_reflns_point_group_measured_fraction_full 1.000
_diffrn_reflns_point_group_measured_fraction_max 1.000
_diffrn_reflns_theta_full 24.998
_diffrn_reflns_theta_max 24.998
_diffrn_reflns_theta_min 1.726
_diffrn_source 'fine-focus sealed X-ray tube'
_diffrn_source_type 'Enhance (Mo) X-ray Source'
_exptl_absorpt_coefficient_mu 1.102
_exptl_absorpt_correction_T_max 1.00000
_exptl_absorpt_correction_T_min 0.38204
_exptl_absorpt_correction_type multi-scan
_exptl_absorpt_process_details
;
CrysAlisPro 1.171.39.46 (Rigaku Oxford Diffraction, 2018)
Empirical absorption correction using spherical harmonics,
 implemented in SCALE3 ABSPACK scaling algorithm.
;
_exptl_crystal_colour blue
_exptl_crystal_density_diffrn 1.644
_exptl_crystal_description prism
_exptl_crystal_F_000 670
_exptl_crystal_size_max 0.3
_exptl_crystal_size_mid 0.3
_exptl_crystal_size_min 0.1
_refine_diff_density_max 2.218
_refine_diff_density_min -1.127
_refine_diff_density_rms 0.159
_refine_ls_extinction_method none
_refine_ls_goodness_of_fit_ref 1.046
_refine_ls_hydrogen_treatment constr
_refine_ls_matrix_type full
_refine_ls_number_parameters 357
_refine_ls_number_reflns 4658
_refine_ls_number_restraints 0
_refine_ls_restrained_S_all 1.046
_refine_ls_R_factor_all 0.1377
_refine_ls_R_factor_gt 0.1325
_refine_ls_shift/su_max 0.000
_refine_ls_shift/su_mean 0.000
_refine_ls_structure_factor_coef Fsqd
_refine_ls_weighting_details 'w=1/[\s^2^(Fo^2^)+(0.0900P)^2^+19.3000P] where P=(Fo^2^+2Fc^2^)/3'
_refine_ls_weighting_scheme calc
_refine_ls_wR_factor_gt 0.3081
_refine_ls_wR_factor_ref 0.3104
_reflns_Friedel_coverage 0.000
_reflns_number_gt 4241
_reflns_number_total 4658
_reflns_threshold_expression 'I > 2\s(I)'
_cod_data_source_file d2dt01564a2.cif
_cod_data_source_block 1
_cod_database_code 7710797
_shelx_shelxl_version_number 2014/7
_shelx_space_group_comment
;
The symmetry employed for this shelxl refinement is uniquely defined
by the following loop, which should always be used as a source of
symmetry information in preference to the above space-group names.
They are only intended as comments.
;

loop_
_space_group_symop_operation_xyz
'x, y, z'
'-x, -y, -z'

loop_
_atom_site_label
_atom_site_type_symbol
_atom_site_fract_x
_atom_site_fract_y
_atom_site_fract_z
_atom_site_U_iso_or_equiv
_atom_site_adp_type
_atom_site_occupancy
_atom_site_site_symmetry_order
_atom_site_calc_flag
_atom_site_refinement_flags_posn
_atom_site_refinement_flags_adp
_atom_site_refinement_flags_occupancy
_atom_site_disorder_assembly
_atom_site_disorder_group
Cu1 Cu 0.58613(15) 0.76976(10) 0.24443(12) 0.0519(4) Uani 1 1 d . . . . .
O1 O 0.3023(9) 0.7164(7) 0.2397(8) 0.065(2) Uani 1 1 d . . . . .
N2 N 0.4502(10) 0.6812(7) 0.2112(8) 0.055(2) Uani 1 1 d . . . . .
C3 C 0.4633(13) 0.5787(9) 0.1778(9) 0.055(3) Uani 1 1 d . . . . .
C4 C 0.3237(14) 0.5463(10) 0.1855(11) 0.065(3) Uani 1 1 d . . . . .
H4 H 0.3016 0.4787 0.1686 0.078 Uiso 1 1 calc R U . . .
C5 C 0.2316(14) 0.6325(9) 0.2216(11) 0.063(3) Uani 1 1 d . . . . .
C51 C 0.0680(16) 0.6539(14) 0.2517(17) 0.097(5) Uani 1 1 d . . . . .
H51A H 0.0501 0.7202 0.2027 0.145 Uiso 1 1 calc R U . . .
H51B H 0.0232 0.6653 0.3330 0.145 Uiso 1 1 calc R U . . .
H51C H 0.0268 0.5898 0.2387 0.145 Uiso 1 1 calc R U . . .
N6 N 0.5909(11) 0.5175(7) 0.1441(9) 0.062(2) Uani 1 1 d . . . . .
H6 H 0.5938 0.4587 0.1110 0.075 Uiso 1 1 calc R U . . .
C7 C 0.7224(13) 0.5432(9) 0.1595(11) 0.061(3) Uani 1 1 d . . . . .
H7 H 0.8003 0.4879 0.1243 0.074 Uiso 1 1 calc R U . . .
O7 O 0.7691(9) 0.6529(7) 0.1036(7) 0.068(2) Uani 1 1 d . . . . .
C71 C 0.811(2) 0.6700(15) -0.0231(12) 0.107(6) Uani 1 1 d . . . . .
H71A H 0.9007 0.6272 -0.0573 0.161 Uiso 1 1 calc R U . . .
H71B H 0.8256 0.7491 -0.0518 0.161 Uiso 1 1 calc R U . . .
H71C H 0.7347 0.6452 -0.0443 0.161 Uiso 1 1 calc R U . . .
C8 C 0.7076(11) 0.5403(8) 0.2852(10) 0.051(2) Uani 1 1 d . . . . .
N9 N 0.6440(9) 0.6331(6) 0.3370(7) 0.0471(19) Uani 1 1 d . . . . .
C10 C 0.6284(11) 0.6363(8) 0.4493(9) 0.050(2) Uani 1 1 d . . . . .
C11 C 0.6777(13) 0.5462(9) 0.5124(10) 0.060(3) Uani 1 1 d . . . . .
H11 H 0.6692 0.5503 0.5895 0.072 Uiso 1 1 calc R U . . .
C12 C 0.7385(14) 0.4519(10) 0.4625(13) 0.072(4) Uani 1 1 d . . . . .
H12 H 0.7704 0.3907 0.5055 0.086 Uiso 1 1 calc R U . . .
C13 C 0.7528(13) 0.4471(9) 0.3481(12) 0.064(3) Uani 1 1 d . . . . .
H13 H 0.7924 0.3821 0.3134 0.077 Uiso 1 1 calc R U . . .
C14 C 0.5572(12) 0.7439(9) 0.5005(9) 0.053(3) Uani 1 1 d . . . . .
H14 H 0.5064 0.7252 0.5856 0.064 Uiso 1 1 calc R U . . .
O14 O 0.4540(8) 0.7823(6) 0.4483(6) 0.0552(18) Uani 1 1 d . . . . .
C141 C 0.3617(16) 0.8769(12) 0.4947(15) 0.091(5) Uani 1 1 d . . . . .
H14A H 0.3072 0.8562 0.5770 0.137 Uiso 1 1 calc R U . . .
H14B H 0.2946 0.8983 0.4533 0.137 Uiso 1 1 calc R U . . .
H14C H 0.4214 0.9396 0.4849 0.137 Uiso 1 1 calc R U . . .
N15 N 0.6661(10) 0.8284(7) 0.4796(8) 0.056(2) Uani 1 1 d . . . . .
H15 H 0.6753 0.8521 0.5389 0.067 Uiso 1 1 calc R U . . .
C16 C 0.7530(11) 0.8704(7) 0.3690(10) 0.048(2) Uani 1 1 d . . . . .
N17 N 0.7281(9) 0.8550(7) 0.2754(7) 0.049(2) Uani 1 1 d . . . . .
O18 O 0.8368(8) 0.9137(6) 0.1777(6) 0.0556(18) Uani 1 1 d . . . . .
C19 C 0.9215(12) 0.9623(8) 0.2208(10) 0.053(2) Uani 1 1 d . . . . .
C191 C 1.0416(16) 1.0307(12) 0.1335(12) 0.083(4) Uani 1 1 d . . . . .
H19A H 1.0009 1.0999 0.1038 0.125 Uiso 1 1 calc R U . . .
H19B H 1.0950 0.9886 0.0695 0.125 Uiso 1 1 calc R U . . .
H19C H 1.1070 1.0480 0.1703 0.125 Uiso 1 1 calc R U . . .
C20 C 0.8760(12) 0.9396(9) 0.3380(10) 0.055(3) Uani 1 1 d . . . . .
H20 H 0.9156 0.9636 0.3882 0.066 Uiso 1 1 calc R U . . .
O1A O 0.5337(13) 0.9115(8) 0.1621(11) 0.104(4) Uani 1 1 d . . . . .
H1A H 0.6128 0.9573 0.1200 0.125 Uiso 1 1 calc R U . . .
C1A C 0.394(3) 0.959(2) 0.154(3) 0.187(14) Uani 1 1 d . . . . .
H1A1 H 0.3708 0.9224 0.0993 0.281 Uiso 1 1 calc R U . . .
H1A2 H 0.4015 1.0385 0.1280 0.281 Uiso 1 1 calc R U . . .
H1A3 H 0.3182 0.9459 0.2304 0.281 Uiso 1 1 calc R U . . .
Cl1B Cl 0.9234(4) 0.7628(3) 0.6297(3) 0.0683(8) Uani 1 1 d . . . . .
O1B O 0.848(3) 0.6779(19) 0.657(3) 0.291(15) Uani 1 1 d . . . . .
O2B O 1.006(2) 0.754(2) 0.5186(13) 0.235(13) Uani 1 1 d . . . . .
O3B O 0.8253(18) 0.8592(12) 0.6356(13) 0.150(6) Uani 1 1 d . . . . .
O4B O 0.9956(16) 0.7571(14) 0.7027(12) 0.143(6) Uani 1 1 d . . . . .
Cl1C Cl 0.6484(5) 0.2111(3) 0.1260(4) 0.0895(11) Uani 1 1 d . . . . .
O1C O 0.751(3) 0.2675(15) 0.140(3) 0.283(17) Uani 1 1 d . . . . .
O2C O 0.705(3) 0.1465(18) 0.0380(18) 0.245(12) Uani 1 1 d . . . . .
O3C O 0.591(2) 0.1301(15) 0.2257(15) 0.170(7) Uani 1 1 d . . . . .
O4C O 0.5403(17) 0.2870(11) 0.1040(15) 0.137(5) Uani 1 1 d . . . . .

loop_
_atom_site_aniso_label
_atom_site_aniso_U_11
_atom_site_aniso_U_22
_atom_site_aniso_U_33
_atom_site_aniso_U_23
_atom_site_aniso_U_13
_atom_site_aniso_U_12
Cu1 0.0662(9) 0.0287(6) 0.0630(8) -0.0043(5) -0.0240(6) -0.0111(5)
O1 0.059(5) 0.055(5) 0.084(6) -0.012(4) -0.024(4) -0.009(4)
N2 0.066(6) 0.035(4) 0.067(6) -0.014(4) -0.022(5) -0.006(4)
C3 0.068(7) 0.042(5) 0.053(6) -0.007(5) -0.017(5) -0.013(5)
C4 0.076(8) 0.055(7) 0.073(8) -0.005(6) -0.031(6) -0.029(6)
C5 0.076(8) 0.041(6) 0.076(8) -0.012(5) -0.029(6) -0.008(5)
C51 0.069(9) 0.093(11) 0.137(15) -0.037(10) -0.037(10) -0.005(8)
N6 0.074(6) 0.037(5) 0.074(6) -0.023(4) -0.017(5) -0.009(4)
C7 0.064(7) 0.040(6) 0.071(7) -0.017(5) -0.008(6) -0.009(5)
O7 0.080(5) 0.059(5) 0.050(4) -0.010(4) 0.000(4) -0.026(4)
C71 0.148(16) 0.106(12) 0.059(8) -0.010(8) -0.012(9) -0.063(12)
C8 0.047(5) 0.030(5) 0.067(7) -0.011(4) -0.007(5) -0.010(4)
N9 0.051(5) 0.027(4) 0.056(5) -0.005(3) -0.009(4) -0.009(3)
C10 0.051(6) 0.038(5) 0.055(6) -0.006(4) -0.011(5) -0.007(4)
C11 0.064(7) 0.047(6) 0.058(6) 0.009(5) -0.011(5) -0.016(5)
C12 0.068(8) 0.040(6) 0.103(11) 0.017(6) -0.033(7) -0.015(5)
C13 0.063(7) 0.036(5) 0.087(9) -0.006(5) -0.019(6) 0.001(5)
C14 0.061(6) 0.049(6) 0.040(5) -0.015(4) 0.000(5) -0.010(5)
O14 0.053(4) 0.044(4) 0.058(4) -0.021(3) -0.001(3) -0.004(3)
C141 0.085(9) 0.064(8) 0.126(13) -0.056(9) -0.026(9) 0.018(7)
N15 0.066(6) 0.047(5) 0.047(5) -0.017(4) -0.006(4) -0.010(4)
C16 0.054(6) 0.026(4) 0.066(6) -0.013(4) -0.020(5) -0.003(4)
N17 0.050(5) 0.042(4) 0.048(5) -0.001(4) -0.007(4) -0.017(4)
O18 0.067(5) 0.041(4) 0.049(4) -0.009(3) -0.005(3) -0.017(3)
C19 0.050(6) 0.039(5) 0.064(7) -0.017(5) -0.009(5) -0.006(4)
C191 0.083(9) 0.079(9) 0.078(9) -0.015(7) -0.005(7) -0.039(7)
C20 0.053(6) 0.052(6) 0.059(6) -0.019(5) -0.015(5) -0.001(5)
O1A 0.118(9) 0.062(6) 0.155(11) 0.027(6) -0.088(8) -0.025(6)
C1A 0.17(2) 0.128(19) 0.32(4) -0.01(2) -0.17(3) 0.017(17)
Cl1B 0.0676(18) 0.0721(19) 0.0655(18) -0.0195(14) -0.0204(15) -0.0008(14)
O1B 0.33(3) 0.152(18) 0.38(4) 0.00(2) -0.10(3) -0.16(2)
O2B 0.26(2) 0.32(3) 0.079(9) -0.066(13) -0.041(12) 0.18(2)
O3B 0.193(14) 0.139(11) 0.150(12) -0.097(10) -0.096(11) 0.109(11)
O4B 0.132(11) 0.194(15) 0.130(11) -0.082(10) -0.075(9) 0.087(10)
Cl1C 0.123(3) 0.0503(17) 0.100(3) -0.0238(17) -0.043(2) 0.0122(19)
O1C 0.27(3) 0.099(12) 0.60(5) -0.03(2) -0.29(3) -0.030(14)
O2C 0.36(3) 0.181(19) 0.169(17) -0.121(16) -0.055(19) 0.08(2)
O3C 0.222(19) 0.143(14) 0.127(12) 0.024(11) -0.055(13) -0.026(13)
O4C 0.145(12) 0.083(8) 0.194(15) -0.022(9) -0.079(11) 0.019(8)

loop_
_atom_type_symbol
_atom_type_description
_atom_type_scat_dispersion_real
_atom_type_scat_dispersion_imag
_atom_type_scat_source
C C 0.0033 0.0016 'International Tables Vol C Tables 4.2.6.8 and 6.1.1.4'
H H 0.0000 0.0000 'International Tables Vol C Tables 4.2.6.8 and 6.1.1.4'
Cl Cl 0.1484 0.1585 'International Tables Vol C Tables 4.2.6.8 and 6.1.1.4'
Cu Cu 0.3201 1.2651 'International Tables Vol C Tables 4.2.6.8 and 6.1.1.4'
N N 0.0061 0.0033 'International Tables Vol C Tables 4.2.6.8 and 6.1.1.4'
O O 0.0106 0.0060 'International Tables Vol C Tables 4.2.6.8 and 6.1.1.4'

loop_
_geom_angle_atom_site_label_1
_geom_angle_atom_site_label_2
_geom_angle_atom_site_label_3
_geom_angle
_geom_angle_site_symmetry_1
_geom_angle_site_symmetry_3
_geom_angle_publ_flag
O1A Cu1 N2 93.6(4) . . ?
O1A Cu1 N17 87.6(4) . . ?
N2 Cu1 N17 178.0(4) . . ?
O1A Cu1 N9 175.1(4) . . ?
N2 Cu1 N9 90.8(3) . . ?
N17 Cu1 N9 88.2(3) . . ?
O1A Cu1 O14 104.6(4) . . ?
N2 Cu1 O14 99.9(3) . . ?
N17 Cu1 O14 81.3(3) . . ?
N9 Cu1 O14 72.4(3) . . ?
C5 O1 N2 107.3(8) . . ?
C3 N2 O1 106.7(8) . . ?
C3 N2 Cu1 132.5(8) . . ?
O1 N2 Cu1 120.3(6) . . ?
N2 C3 N6 123.7(10) . . ?
N2 C3 C4 109.5(11) . . ?
N6 C3 C4 126.8(10) . . ?
C5 C4 C3 105.6(10) . . ?
C5 C4 H4 127.2 . . ?
C3 C4 H4 127.2 . . ?
C4 C5 O1 110.9(11) . . ?
C4 C5 C51 134.0(11) . . ?
O1 C5 C51 115.0(11) . . ?
C5 C51 H51A 109.5 . . ?
C5 C51 H51B 109.5 . . ?
H51A C51 H51B 109.5 . . ?
C5 C51 H51C 109.5 . . ?
H51A C51 H51C 109.5 . . ?
H51B C51 H51C 109.5 . . ?
C3 N6 C7 124.6(9) . . ?
C3 N6 H6 117.7 . . ?
C7 N6 H6 117.7 . . ?
O7 C7 N6 111.8(10) . . ?
O7 C7 C8 105.8(8) . . ?
N6 C7 C8 114.1(9) . . ?
O7 C7 H7 108.3 . . ?
N6 C7 H7 108.3 . . ?
C8 C7 H7 108.3 . . ?
C7 O7 C71 115.4(10) . . ?
O7 C71 H71A 109.5 . . ?
O7 C71 H71B 109.5 . . ?
H71A C71 H71B 109.5 . . ?
O7 C71 H71C 109.5 . . ?
H71A C71 H71C 109.5 . . ?
H71B C71 H71C 109.5 . . ?
N9 C8 C13 120.7(11) . . ?
N9 C8 C7 116.8(9) . . ?
C13 C8 C7 122.6(10) . . ?
C10 N9 C8 119.8(9) . . ?
C10 N9 Cu1 119.5(6) . . ?
C8 N9 Cu1 120.6(7) . . ?
N9 C10 C11 120.6(10) . . ?
N9 C10 C14 116.5(9) . . ?
C11 C10 C14 123.0(10) . . ?
C12 C11 C10 120.3(12) . . ?
C12 C11 H11 119.9 . . ?
C10 C11 H11 119.9 . . ?
C11 C12 C13 119.6(11) . . ?
C11 C12 H12 120.2 . . ?
C13 C12 H12 120.2 . . ?
C12 C13 C8 119.1(11) . . ?
C12 C13 H13 120.5 . . ?
C8 C13 H13 120.5 . . ?
O14 C14 N15 112.3(9) . . ?
O14 C14 C10 106.0(8) . . ?
N15 C14 C10 111.7(9) . . ?
O14 C14 H14 108.9 . . ?
N15 C14 H14 108.9 . . ?
C10 C14 H14 108.9 . . ?
C14 O14 C141 115.0(9) . . ?
C14 O14 Cu1 103.2(5) . . ?
C141 O14 Cu1 125.5(9) . . ?
O14 C141 H14A 109.5 . . ?
O14 C141 H14B 109.5 . . ?
H14A C141 H14B 109.5 . . ?
O14 C141 H14C 109.5 . . ?
H14A C141 H14C 109.5 . . ?
H14B C141 H14C 109.5 . . ?
C16 N15 C14 121.8(8) . . ?
C16 N15 H15 119.1 . . ?
C14 N15 H15 119.1 . . ?
N17 C16 N15 122.5(9) . . ?
N17 C16 C20 110.7(9) . . ?
N15 C16 C20 126.7(10) . . ?
C16 N17 O18 106.6(7) . . ?
C16 N17 Cu1 135.2(7) . . ?
O18 N17 Cu1 118.2(6) . . ?
C19 O18 N17 107.0(7) . . ?
C20 C19 O18 111.2(9) . . ?
C20 C19 C191 132.6(11) . . ?
O18 C19 C191 116.3(10) . . ?
C19 C191 H19A 109.5 . . ?
C19 C191 H19B 109.5 . . ?
H19A C191 H19B 109.5 . . ?
C19 C191 H19C 109.5 . . ?
H19A C191 H19C 109.5 . . ?
H19B C191 H19C 109.5 . . ?
C19 C20 C16 104.6(10) . . ?
C19 C20 H20 127.7 . . ?
C16 C20 H20 127.7 . . ?
C1A O1A Cu1 132.0(13) . . ?
C1A O1A H1A 114.0 . . ?
Cu1 O1A H1A 114.0 . . ?
O1A C1A H1A1 109.5 . . ?
O1A C1A H1A2 109.5 . . ?
H1A1 C1A H1A2 109.5 . . ?
O1A C1A H1A3 109.5 . . ?
H1A1 C1A H1A3 109.5 . . ?
H1A2 C1A H1A3 109.5 . . ?
O1B Cl1B O4B 108.5(17) . . ?
O1B Cl1B O2B 101.8(19) . . ?
O4B Cl1B O2B 115.4(12) . . ?
O1B Cl1B O3B 107.1(17) . . ?
O4B Cl1B O3B 113.1(8) . . ?
O2B Cl1B O3B 110.1(10) . . ?
O1C Cl1C O2C 113(2) . . ?
O1C Cl1C O4C 110.2(10) . . ?
O2C Cl1C O4C 109.4(13) . . ?
O1C Cl1C O3C 109.0(16) . . ?
O2C Cl1C O3C 102.6(14) . . ?
O4C Cl1C O3C 113.0(11) . . ?

loop_
_geom_bond_atom_site_label_1
_geom_bond_atom_site_label_2
_geom_bond_distance
_geom_bond_site_symmetry_2
_geom_bond_publ_flag
Cu1 O1A 1.956(9) . ?
Cu1 N2 1.964(8) . ?
Cu1 N17 1.971(8) . ?
Cu1 N9 1.996(8) . ?
Cu1 O14 2.388(7) . ?
O1 C5 1.360(13) . ?
O1 N2 1.397(12) . ?
N2 C3 1.335(13) . ?
C3 N6 1.346(15) . ?
C3 C4 1.420(15) . ?
C4 C5 1.322(17) . ?
C4 H4 0.9300 . ?
C5 C51 1.510(18) . ?
C51 H51A 0.9600 . ?
C51 H51B 0.9600 . ?
C51 H51C 0.9600 . ?
N6 C7 1.433(15) . ?
N6 H6 0.8600 . ?
C7 O7 1.414(13) . ?
C7 C8 1.493(16) . ?
C7 H7 0.9800 . ?
O7 C71 1.444(15) . ?
C71 H71A 0.9600 . ?
C71 H71B 0.9600 . ?
C71 H71C 0.9600 . ?
C8 N9 1.354(12) . ?
C8 C13 1.384(15) . ?
N9 C10 1.339(13) . ?
C10 C11 1.378(15) . ?
C10 C14 1.519(14) . ?
C11 C12 1.353(18) . ?
C11 H11 0.9300 . ?
C12 C13 1.372(19) . ?
C12 H12 0.9300 . ?
C13 H13 0.9300 . ?
C14 O14 1.389(13) . ?
C14 N15 1.464(13) . ?
C14 H14 0.9800 . ?
O14 C141 1.434(13) . ?
C141 H14A 0.9600 . ?
C141 H14B 0.9600 . ?
C141 H14C 0.9600 . ?
N15 C16 1.359(13) . ?
N15 H15 0.8600 . ?
C16 N17 1.303(13) . ?
C16 C20 1.426(14) . ?
N17 O18 1.417(10) . ?
O18 C19 1.347(12) . ?
C19 C20 1.333(15) . ?
C19 C191 1.479(15) . ?
C191 H19A 0.9600 . ?
C191 H19B 0.9600 . ?
C191 H19C 0.9600 . ?
C20 H20 0.9300 . ?
O1A C1A 1.45(2) . ?
O1A H1A 0.9300 . ?
C1A H1A1 0.9600 . ?
C1A H1A2 0.9600 . ?
C1A H1A3 0.9600 . ?
Cl1B O1B 1.240(16) . ?
Cl1B O4B 1.319(12) . ?
Cl1B O2B 1.323(15) . ?
Cl1B O3B 1.421(11) . ?
Cl1C O1C 1.339(16) . ?
Cl1C O2C 1.350(15) . ?
Cl1C O4C 1.400(13) . ?
Cl1C O3C 1.407(15) . ?

loop_
_geom_hbond_atom_site_label_D
_geom_hbond_atom_site_label_H
_geom_hbond_atom_site_label_A
_geom_hbond_distance_DH
_geom_hbond_distance_HA
_geom_hbond_distance_DA
_geom_hbond_angle_DHA
_geom_hbond_site_symmetry_A
N6 H6 O4C 0.86 2.19 2.995(16) 155.5 .
C13 H13 O4B 0.93 2.50 3.259(16) 138.9 2_766
N15 H15 O3B 0.86 2.21 2.956(16) 144.8 .
O1A H1A O18 0.93 2.52 3.040(13) 115.4 .
O1A H1A O2C 0.93 2.44 3.27(3) 149.0 1_565
C1A H1A1 O2C 0.96 2.35 3.31(4) 173.0 2_665

loop_
_geom_torsion_atom_site_label_1
_geom_torsion_atom_site_label_2
_geom_torsion_atom_site_label_3
_geom_torsion_atom_site_label_4
_geom_torsion
_geom_torsion_site_symmetry_1
_geom_torsion_site_symmetry_2
_geom_torsion_site_symmetry_3
_geom_torsion_site_symmetry_4
_geom_torsion_publ_flag
C5 O1 N2 C3 -0.1(12) . . . . ?
C5 O1 N2 Cu1 -172.1(7) . . . . ?
O1 N2 C3 N6 -179.7(10) . . . . ?
Cu1 N2 C3 N6 -9.1(17) . . . . ?
O1 N2 C3 C4 -0.6(12) . . . . ?
Cu1 N2 C3 C4 170.0(8) . . . . ?
N2 C3 C4 C5 1.1(14) . . . . ?
N6 C3 C4 C5 -179.8(12) . . . . ?
C3 C4 C5 O1 -1.2(14) . . . . ?
C3 C4 C5 C51 -177.7(15) . . . . ?
N2 O1 C5 C4 0.9(13) . . . . ?
N2 O1 C5 C51 178.1(11) . . . . ?
N2 C3 N6 C7 11.9(17) . . . . ?
C4 C3 N6 C7 -167.1(11) . . . . ?
C3 N6 C7 O7 -58.0(14) . . . . ?
C3 N6 C7 C8 61.9(14) . . . . ?
N6 C7 O7 C71 -63.8(14) . . . . ?
C8 C7 O7 C71 171.5(12) . . . . ?
O7 C7 C8 N9 42.5(12) . . . . ?
N6 C7 C8 N9 -80.8(11) . . . . ?
O7 C7 C8 C13 -138.9(10) . . . . ?
N6 C7 C8 C13 97.8(12) . . . . ?
C13 C8 N9 C10 1.9(14) . . . . ?
C7 C8 N9 C10 -179.5(9) . . . . ?
C13 C8 N9 Cu1 177.5(8) . . . . ?
C7 C8 N9 Cu1 -3.8(12) . . . . ?
C8 N9 C10 C11 0.6(14) . . . . ?
Cu1 N9 C10 C11 -175.1(7) . . . . ?
C8 N9 C10 C14 179.5(8) . . . . ?
Cu1 N9 C10 C14 3.8(12) . . . . ?
N9 C10 C11 C12 -2.1(16) . . . . ?
C14 C10 C11 C12 179.1(10) . . . . ?
C10 C11 C12 C13 1.0(17) . . . . ?
C11 C12 C13 C8 1.5(17) . . . . ?
N9 C8 C13 C12 -2.9(16) . . . . ?
C7 C8 C13 C12 178.5(10) . . . . ?
N9 C10 C14 O14 34.1(12) . . . . ?
C11 C10 C14 O14 -147.1(10) . . . . ?
N9 C10 C14 N15 -88.5(11) . . . . ?
C11 C10 C14 N15 90.3(12) . . . . ?
N15 C14 O14 C141 -64.7(12) . . . . ?
C10 C14 O14 C141 173.2(10) . . . . ?
N15 C14 O14 Cu1 75.5(8) . . . . ?
C10 C14 O14 Cu1 -46.7(8) . . . . ?
O14 C14 N15 C16 -59.1(12) . . . . ?
C10 C14 N15 C16 59.7(13) . . . . ?
C14 N15 C16 N17 12.9(15) . . . . ?
C14 N15 C16 C20 -170.3(10) . . . . ?
N15 C16 N17 O18 177.9(9) . . . . ?
C20 C16 N17 O18 0.6(11) . . . . ?
N15 C16 N17 Cu1 -4.4(16) . . . . ?
C20 C16 N17 Cu1 178.3(8) . . . . ?
C16 N17 O18 C19 -0.4(10) . . . . ?
Cu1 N17 O18 C19 -178.6(7) . . . . ?
N17 O18 C19 C20 0.0(11) . . . . ?
N17 O18 C19 C191 -178.8(10) . . . . ?
O18 C19 C20 C16 0.3(12) . . . . ?
C191 C19 C20 C16 178.9(13) . . . . ?
N17 C16 C20 C19 -0.6(12) . . . . ?
N15 C16 C20 C19 -177.8(10) . . . . ?
